data_4340636
loop_
_publ_author_name
'Goura, Joydeb'
'Guillaume, Rogez'
'Rivi\`ere, Eric'
'Chandrasekhar, Vadapalli'

_publ_section_title
;
 Hexanuclear, Heterometallic, Ni3Ln3 Complexes Possessing O-Capped Homo-
 and Heterometallic Structural Subunits: SMM Behavior of the Dysprosium
 Analogue.
;
_journal_issue 15
_journal_name_full 'Inorganic chemistry'
_journal_page_first 7815
_journal_paper_doi 10.1021/ic403090z
_journal_volume 53
_journal_year 2014
_chemical_formula_moiety 'C81 H120 Cl N6 Ni3 O27.5 Tb3'
_chemical_formula_sum 'C81 H120 Cl N6 Ni3 O27.5 Tb3'
_chemical_formula_weight 2306.14
_chemical_name_systematic
; 
 ? 
;
_space_group_IT_number 165
_symmetry_cell_setting trigonal
_symmetry_space_group_name_Hall '-P 3 2"c'
_symmetry_space_group_name_H-M 'P -3 c 1'
_atom_sites_solution_hydrogens geom
_atom_sites_solution_primary direct
_atom_sites_solution_secondary difmap
_audit_creation_method SHELXL-97
_cell_angle_alpha 90.000(5)
_cell_angle_beta 90.000(5)
_cell_angle_gamma 120.000(5)
_cell_formula_units_Z 4
_cell_length_a 25.180(5)
_cell_length_b 25.180(5)
_cell_length_c 22.779(5)
_cell_measurement_reflns_used 9906
_cell_measurement_temperature 100(2)
_cell_measurement_theta_max 28.37
_cell_measurement_theta_min 2.41
_cell_volume 12508(5)
_computing_cell_refinement 'Bruker SMART'
_computing_data_collection 'Bruker SMART'
_computing_data_reduction 'Bruker SAINT'
_computing_molecular_graphics 'Bruker SHELXTL'
_computing_publication_material 'Bruker SHELXTL'
_computing_structure_refinement 'SHELXL-97 (Sheldrick, 1997)'
_computing_structure_solution 'SHELXS-97 (Sheldrick, 1990)'
_diffrn_ambient_temperature 100(2)
_diffrn_measured_fraction_theta_full 0.999
_diffrn_measured_fraction_theta_max 0.999
_diffrn_measurement_device_type 'CCD area detector'
_diffrn_measurement_method 'phi and omega scans'
_diffrn_radiation_monochromator graphite
_diffrn_radiation_source 'fine-focus sealed tube'
_diffrn_radiation_type MoK\a
_diffrn_radiation_wavelength 0.71069
_diffrn_reflns_av_R_equivalents 0.0499
_diffrn_reflns_av_sigmaI/netI 0.0243
_diffrn_reflns_limit_h_max 30
_diffrn_reflns_limit_h_min -25
_diffrn_reflns_limit_k_max 30
_diffrn_reflns_limit_k_min -30
_diffrn_reflns_limit_l_max 27
_diffrn_reflns_limit_l_min -27
_diffrn_reflns_number 88168
_diffrn_reflns_theta_full 25.50
_diffrn_reflns_theta_max 25.50
_diffrn_reflns_theta_min 2.41
_exptl_absorpt_coefficient_mu 2.194
_exptl_absorpt_correction_T_max 1.00
_exptl_absorpt_correction_T_min 0.6611
_exptl_absorpt_correction_type empirical
_exptl_absorpt_process_details sadabs
_exptl_crystal_colour green
_exptl_crystal_density_diffrn 1.225
_exptl_crystal_density_method 'not measured'
_exptl_crystal_description block
_exptl_crystal_F_000 4656
_exptl_crystal_size_max 0.22
_exptl_crystal_size_mid 0.20
_exptl_crystal_size_min 0.18
_platon_squeeze_details
;
;
_refine_diff_density_max 2.085
_refine_diff_density_min -0.889
_refine_diff_density_rms 0.111
_refine_ls_extinction_method none
_refine_ls_goodness_of_fit_ref 1.031
_refine_ls_hydrogen_treatment mixed
_refine_ls_matrix_type full
_refine_ls_number_parameters 379
_refine_ls_number_reflns 7774
_refine_ls_number_restraints 13
_refine_ls_restrained_S_all 1.031
_refine_ls_R_factor_all 0.0461
_refine_ls_R_factor_gt 0.0364
_refine_ls_shift/su_max 0.019
_refine_ls_shift/su_mean 0.000
_refine_ls_structure_factor_coef Fsqd
_refine_ls_weighting_details 'calc w=1/[\s^2^(Fo^2^)+(0.0492P)^2^+44.1814P] where P=(Fo^2^+2Fc^2^)/3'
_refine_ls_weighting_scheme calc
_refine_ls_wR_factor_gt 0.0913
_refine_ls_wR_factor_ref 0.0954
_reflns_number_gt 6818
_reflns_number_total 7774
_reflns_threshold_expression >2sigma(I)
_cod_data_source_file ic403090z_si_001.cif
_cod_data_source_block Compound_2
_cod_depositor_comments
;
The following automatic conversions were performed:

'_symmetry_cell_setting' value 'Trigonal' changed to 'trigonal'
according to
/usr/data/users/saulius/crontab/automatic-downloads/current/ACS/lib/dictionaries/cif_core.dic
dictionary named 'cif_core.dic' version 2.4.2 from 2011-04-26.

Automatic conversion script
Id: cif_fix_values 2281 2013-09-26 08:29:07Z andrius 

2021-04-15
Z value and formula fixed to values more according to usual
chemical conventions.                 miguel
;
_cod_original_formula_sum 'C162 H240 Cl2 N12 Ni6 O55 Tb6'
_cod_original_formula_weight 4612.28
_cod_original_formula_moiety 'C162 H240 Cl2 N12 Ni6 O55 Tb6'
_cod_original_formula_units_Z 2
_cod_original_cell_volume 12508(4)
_cod_original_sg_symbol_H-M P-3c1
_cod_database_code 4340636

loop_
_symmetry_equiv_pos_as_xyz
'x, y, z'
'-y, x-y, z'
'-x+y, -x, z'
'x-y, -y, -z+1/2'
'-x, -x+y, -z+1/2'
'y, x, -z+1/2'
'-x, -y, -z'
'y, -x+y, -z'
'x-y, x, -z'
'-x+y, y, z-1/2'
'x, x-y, z-1/2'
'-y, -x, z-1/2'

loop_
_atom_site_label
_atom_site_type_symbol
_atom_site_fract_x
_atom_site_fract_y
_atom_site_fract_z
_atom_site_U_iso_or_equiv
_atom_site_adp_type
_atom_site_occupancy
_atom_site_symmetry_multiplicity
_atom_site_calc_flag
_atom_site_refinement_flags
Tb1 Tb 0.585871(9) 0.239636(9) 0.426599(9) 0.01596(8) Uani 1 1 d .
Ni1 Ni 0.50061(2) 0.30848(2) 0.45001(2) 0.01682(13) Uani 1 1 d .
Cl1 Cl 0.6667 0.3333 0.62218(8) 0.0311(4) Uani 1 3 d S
O1 O 0.56495(13) 0.22602(13) 0.31277(12) 0.0195(6) Uani 1 1 d .
O2 O 0.51288(12) 0.25677(13) 0.39063(11) 0.0170(6) Uani 1 1 d .
O3 O 0.55475(13) 0.38465(13) 0.39992(12) 0.0188(6) Uani 1 1 d .
O4 O 0.62930(13) 0.50263(13) 0.40157(13) 0.0204(6) Uani 1 1 d .
O5 O 0.6667 0.3333 0.3838(2) 0.0182(10) Uani 1 3 d S
O6 O 0.67405(13) 0.26197(13) 0.47678(13) 0.0173(6) Uani 1 1 d DU
O7 O 0.52356(14) 0.19798(13) 0.50715(13) 0.0232(7) Uani 1 1 d .
O8 O 0.45716(13) 0.23246(13) 0.50531(13) 0.0231(6) Uani 1 1 d .
O9 O 0.61591(17) 0.33921(18) 0.60103(15) 0.0421(9) Uani 1 1 d .
O10 O 0.6667 0.3333 0.6848(2) 0.0351(14) Uani 1 3 d S
N1 N 0.42138(16) 0.29205(16) 0.40392(15) 0.0210(8) Uani 1 1 d .
N2 N 0.47608(16) 0.35771(17) 0.51181(15) 0.0227(8) Uani 1 1 d .
C1 C 0.5985(2) 0.2135(2) 0.26956(19) 0.0250(10) Uani 1 1 d .
H1A H 0.5808 0.1699 0.2652 0.037 Uiso 1 1 calc R
H1B H 0.6405 0.2311 0.2818 0.037 Uiso 1 1 calc R
H1C H 0.5969 0.2310 0.2327 0.037 Uiso 1 1 calc R
C2 C 0.50366(19) 0.20647(19) 0.30179(18) 0.0201(9) Uani 1 1 d .
C3 C 0.4695(2) 0.1699(2) 0.25572(18) 0.0244(10) Uani 1 1 d .
H3 H 0.4879 0.1582 0.2270 0.029 Uiso 1 1 calc R
C4 C 0.4071(2) 0.1504(2) 0.2525(2) 0.0286(10) Uani 1 1 d .
C5 C 0.3680(3) 0.1072(3) 0.2040(2) 0.0452(14) Uani 1 1 d .
H5A H 0.3597 0.0664 0.2127 0.068 Uiso 1 1 calc R
H5B H 0.3895 0.1204 0.1673 0.068 Uiso 1 1 calc R
H5C H 0.3300 0.1074 0.2013 0.068 Uiso 1 1 calc R
C6 C 0.3814(2) 0.1706(2) 0.2946(2) 0.0269(10) Uani 1 1 d .
H6 H 0.3402 0.1590 0.2916 0.032 Uiso 1 1 calc R
C7 C 0.41542(19) 0.20753(19) 0.34116(18) 0.0208(9) Uani 1 1 d .
C8 C 0.47695(19) 0.22471(18) 0.34561(18) 0.0195(9) Uani 1 1 d .
C9 C 0.38516(19) 0.2256(2) 0.3883(2) 0.0246(10) Uani 1 1 d .
H9A H 0.3448 0.2162 0.3748 0.030 Uiso 1 1 calc R
H9B H 0.3797 0.2013 0.4232 0.030 Uiso 1 1 calc R
C10 C 0.4338(2) 0.3278(2) 0.34871(19) 0.0244(9) Uani 1 1 d .
H10A H 0.3949 0.3201 0.3327 0.029 Uiso 1 1 calc R
H10B H 0.4515 0.3120 0.3207 0.029 Uiso 1 1 calc R
C11 C 0.4756(2) 0.3963(2) 0.35321(18) 0.0215(9) Uani 1 1 d .
C12 C 0.4568(2) 0.4360(2) 0.33106(19) 0.0240(10) Uani 1 1 d .
H12 H 0.4175 0.4196 0.3157 0.029 Uiso 1 1 calc R
C13 C 0.4948(2) 0.4989(2) 0.33129(18) 0.0229(9) Uani 1 1 d .
C14 C 0.4734(2) 0.5402(2) 0.3065(2) 0.0306(11) Uani 1 1 d .
H14A H 0.4341 0.5159 0.2883 0.046 Uiso 1 1 calc R
H14B H 0.5024 0.5671 0.2779 0.046 Uiso 1 1 calc R
H14C H 0.4701 0.5642 0.3376 0.046 Uiso 1 1 calc R
C15 C 0.5537(2) 0.5227(2) 0.35423(18) 0.0224(9) Uani 1 1 d .
H15 H 0.5802 0.5649 0.3547 0.027 Uiso 1 1 calc R
C16 C 0.57287(19) 0.48377(19) 0.37634(17) 0.0181(9) Uani 1 1 d .
C17 C 0.53420(19) 0.42020(19) 0.37622(17) 0.0186(9) Uani 1 1 d .
C18 C 0.6683(2) 0.56750(19) 0.4090(2) 0.0259(10) Uani 1 1 d .
H18A H 0.6785 0.5871 0.3713 0.039 Uiso 1 1 calc R
H18B H 0.7052 0.5754 0.4289 0.039 Uiso 1 1 calc R
H18C H 0.6474 0.5834 0.4319 0.039 Uiso 1 1 calc R
C19 C 0.3860(2) 0.3073(2) 0.4463(2) 0.0314(11) Uani 1 1 d .
H19A H 0.3574 0.3152 0.4246 0.038 Uiso 1 1 calc R
H19B H 0.3622 0.2722 0.4715 0.038 Uiso 1 1 calc R
C20 C 0.4255(3) 0.3615(4) 0.4833(3) 0.0625(19) Uani 1 1 d .
H20A H 0.4425 0.3981 0.4592 0.075 Uiso 1 1 calc R
H20B H 0.4004 0.3655 0.5134 0.075 Uiso 1 1 calc R
C21 C 0.4607(4) 0.3310(3) 0.5694(2) 0.077(3) Uani 1 1 d .
H21A H 0.4963 0.3330 0.5871 0.115 Uiso 1 1 calc R
H21B H 0.4287 0.2889 0.5664 0.115 Uiso 1 1 calc R
H21C H 0.4469 0.3532 0.5932 0.115 Uiso 1 1 calc R
C22 C 0.5241(3) 0.4215(3) 0.5220(3) 0.065(2) Uani 1 1 d .
H22A H 0.5075 0.4421 0.5446 0.098 Uiso 1 1 calc R
H22B H 0.5387 0.4420 0.4850 0.098 Uiso 1 1 calc R
H22C H 0.5574 0.4222 0.5431 0.098 Uiso 1 1 calc R
C23 C 0.4773(2) 0.19980(19) 0.5263(2) 0.0257(10) Uani 1 1 d .
C24 C 0.4442(3) 0.1596(2) 0.5800(2) 0.0361(12) Uani 1 1 d .
C25 C 0.3808(4) 0.1536(4) 0.5877(4) 0.094(3) Uani 1 1 d .
H25A H 0.3548 0.1306 0.5555 0.142 Uiso 1 1 calc R
H25B H 0.3851 0.1937 0.5884 0.142 Uiso 1 1 calc R
H25C H 0.3628 0.1328 0.6238 0.142 Uiso 1 1 calc R
C26 C 0.4357(3) 0.0961(2) 0.5725(3) 0.0516(16) Uani 1 1 d .
H26A H 0.4751 0.0990 0.5688 0.077 Uiso 1 1 calc R
H26B H 0.4119 0.0774 0.5378 0.077 Uiso 1 1 calc R
H26C H 0.4147 0.0715 0.6061 0.077 Uiso 1 1 calc R
C27 C 0.4842(4) 0.1901(3) 0.6326(2) 0.074(2) Uani 1 1 d .
H27A H 0.4642 0.1672 0.6673 0.111 Uiso 1 1 calc R
H27B H 0.4913 0.2311 0.6362 0.111 Uiso 1 1 calc R
H27C H 0.5227 0.1914 0.6278 0.111 Uiso 1 1 calc R
H111 H 0.676(2) 0.270(2) 0.5127(10) 0.025(13) Uiso 1 1 d D
O25 O 0.2808(4) 0.2808(4) 0.2500 0.186(7) Uani 1 2 d SU

loop_
_atom_site_aniso_label
_atom_site_aniso_U_11
_atom_site_aniso_U_22
_atom_site_aniso_U_33
_atom_site_aniso_U_23
_atom_site_aniso_U_13
_atom_site_aniso_U_12
Tb1 0.01333(11) 0.01234(11) 0.02212(12) 0.00004(7) -0.00047(7) 0.00634(8)
Ni1 0.0143(3) 0.0158(3) 0.0213(3) 0.0005(2) 0.0022(2) 0.0082(2)
Cl1 0.0365(7) 0.0365(7) 0.0205(9) 0.000 0.000 0.0182(3)
O1 0.0194(15) 0.0190(15) 0.0214(15) -0.0015(12) 0.0013(12) 0.0106(12)
O2 0.0154(14) 0.0177(14) 0.0198(14) -0.0037(12) -0.0028(11) 0.0098(12)
O3 0.0182(15) 0.0200(15) 0.0234(15) 0.0028(12) 0.0016(12) 0.0134(13)
O4 0.0187(15) 0.0157(14) 0.0280(16) 0.0007(12) 0.0030(12) 0.0097(12)
O5 0.0147(15) 0.0147(15) 0.025(3) 0.000 0.000 0.0074(7)
O6 0.0168(14) 0.0153(14) 0.0195(16) -0.0016(12) -0.0010(12) 0.0078(12)
O7 0.0249(17) 0.0193(15) 0.0250(16) 0.0033(12) 0.0037(13) 0.0108(13)
O8 0.0217(16) 0.0184(15) 0.0286(16) 0.0035(13) 0.0059(13) 0.0096(13)
O9 0.046(2) 0.056(2) 0.0298(19) -0.0008(17) -0.0069(16) 0.029(2)
O10 0.041(2) 0.041(2) 0.024(3) 0.000 0.000 0.0204(11)
N1 0.0170(18) 0.0201(19) 0.0262(19) 0.0012(15) 0.0028(15) 0.0096(15)
N2 0.0220(19) 0.025(2) 0.0237(19) 0.0021(15) 0.0072(15) 0.0138(16)
C1 0.028(2) 0.024(2) 0.024(2) -0.0016(18) 0.0055(19) 0.015(2)
C2 0.023(2) 0.017(2) 0.022(2) 0.0049(17) 0.0026(17) 0.0111(18)
C3 0.034(3) 0.024(2) 0.017(2) -0.0018(17) -0.0017(18) 0.016(2)
C4 0.031(3) 0.029(3) 0.023(2) -0.0035(19) -0.008(2) 0.013(2)
C5 0.041(3) 0.056(4) 0.035(3) -0.015(3) -0.013(2) 0.022(3)
C6 0.022(2) 0.027(2) 0.030(3) 0.0002(19) -0.0073(19) 0.011(2)
C7 0.020(2) 0.018(2) 0.027(2) 0.0014(18) -0.0009(18) 0.0112(18)
C8 0.023(2) 0.015(2) 0.021(2) 0.0017(16) 0.0013(17) 0.0100(18)
C9 0.015(2) 0.024(2) 0.031(2) 0.0003(19) -0.0017(18) 0.0066(19)
C10 0.021(2) 0.028(2) 0.028(2) -0.0018(19) -0.0067(18) 0.014(2)
C11 0.021(2) 0.025(2) 0.022(2) 0.0019(18) 0.0024(17) 0.0143(19)
C12 0.026(2) 0.035(3) 0.021(2) -0.0002(19) 0.0009(18) 0.023(2)
C13 0.035(3) 0.031(2) 0.016(2) 0.0004(18) 0.0018(18) 0.026(2)
C14 0.042(3) 0.037(3) 0.025(2) 0.001(2) -0.004(2) 0.029(2)
C15 0.034(3) 0.021(2) 0.019(2) 0.0021(17) 0.0056(18) 0.018(2)
C16 0.019(2) 0.025(2) 0.015(2) -0.0007(16) 0.0051(16) 0.0152(19)
C17 0.024(2) 0.022(2) 0.016(2) 0.0024(16) 0.0054(17) 0.0161(19)
C18 0.026(2) 0.015(2) 0.038(3) -0.0034(19) 0.001(2) 0.0115(19)
C19 0.019(2) 0.035(3) 0.041(3) -0.005(2) 0.002(2) 0.015(2)
C20 0.049(4) 0.095(5) 0.060(4) -0.017(4) 0.002(3) 0.049(4)
C21 0.171(9) 0.066(5) 0.028(3) 0.007(3) 0.022(4) 0.086(6)
C22 0.088(5) 0.031(3) 0.061(4) -0.005(3) 0.041(4) 0.018(3)
C23 0.027(2) 0.016(2) 0.027(2) -0.0009(18) 0.0033(19) 0.0062(19)
C24 0.047(3) 0.027(3) 0.034(3) 0.015(2) 0.021(2) 0.018(2)
C25 0.081(6) 0.093(6) 0.128(7) 0.087(6) 0.081(5) 0.058(5)
C26 0.078(4) 0.027(3) 0.047(3) 0.018(2) 0.025(3) 0.023(3)
C27 0.116(6) 0.043(4) 0.025(3) 0.012(3) 0.016(3) 0.012(4)
O25 0.140(6) 0.140(6) 0.237(13) 0.094(6) -0.094(6) 0.040(8)

loop_
_atom_type_symbol
_atom_type_description
_atom_type_scat_dispersion_real
_atom_type_scat_dispersion_imag
_atom_type_scat_source
C C 0.0033 0.0016 'International Tables Vol C Tables 4.2.6.8 and 6.1.1.4'
H H 0.0000 0.0000 'International Tables Vol C Tables 4.2.6.8 and 6.1.1.4'
N N 0.0061 0.0033 'International Tables Vol C Tables 4.2.6.8 and 6.1.1.4'
O O 0.0106 0.0060 'International Tables Vol C Tables 4.2.6.8 and 6.1.1.4'
Cl Cl 0.1484 0.1585 'International Tables Vol C Tables 4.2.6.8 and 6.1.1.4'
Ni Ni 0.3393 1.1124 'International Tables Vol C Tables 4.2.6.8 and 6.1.1.4'
Tb Tb -0.1723 4.1537 'International Tables Vol C Tables 4.2.6.8 and 6.1.1.4'

loop_
_geom_angle_atom_site_label_1
_geom_angle_atom_site_label_2
_geom_angle_atom_site_label_3
_geom_angle
_geom_angle_site_symmetry_1
_geom_angle_site_symmetry_3
O2 Tb1 O7 86.63(10) . .
O2 Tb1 O3 131.13(10) . 2_655
O7 Tb1 O3 105.68(10) . 2_655
O2 Tb1 O6 156.52(10) . .
O7 Tb1 O6 94.01(10) . .
O3 Tb1 O6 71.23(10) 2_655 .
O2 Tb1 O5 92.04(8) . .
O7 Tb1 O5 144.67(12) . .
O3 Tb1 O5 101.64(8) 2_655 .
O6 Tb1 O5 73.97(10) . .
O2 Tb1 O6 69.70(9) . 3_665
O7 Tb1 O6 74.78(10) . 3_665
O3 Tb1 O6 159.01(10) 2_655 3_665
O6 Tb1 O6 87.79(13) . 3_665
O5 Tb1 O6 71.72(10) . 3_665
O2 Tb1 O1 62.33(9) . .
O7 Tb1 O1 132.84(10) . .
O3 Tb1 O1 76.13(9) 2_655 .
O6 Tb1 O1 128.76(9) . .
O5 Tb1 O1 75.30(12) . .
O6 Tb1 O1 119.49(9) 3_665 .
O2 Tb1 O4 78.35(9) . 2_655
O7 Tb1 O4 70.53(10) . 2_655
O3 Tb1 O4 62.92(9) 2_655 2_655
O6 Tb1 O4 123.97(9) . 2_655
O5 Tb1 O4 143.56(12) . 2_655
O6 Tb1 O4 133.61(9) 3_665 2_655
O1 Tb1 O4 69.08(9) . 2_655
O2 Tb1 Ni1 34.32(7) . .
O7 Tb1 Ni1 69.35(7) . .
O3 Tb1 Ni1 162.54(7) 2_655 .
O6 Tb1 Ni1 125.00(7) . .
O5 Tb1 Ni1 90.20(2) . .
O6 Tb1 Ni1 37.80(7) 3_665 .
O1 Tb1 Ni1 94.84(6) . .
O4 Tb1 Ni1 100.01(6) 2_655 .
O2 Tb1 Ni1 165.59(7) . 2_655
O7 Tb1 Ni1 100.75(8) . 2_655
O3 Tb1 Ni1 34.98(7) 2_655 2_655
O6 Tb1 Ni1 36.30(7) . 2_655
O5 Tb1 Ni1 88.98(2) . 2_655
O6 Tb1 Ni1 124.04(7) 3_665 2_655
O1 Tb1 Ni1 104.18(6) . 2_655
O4 Tb1 Ni1 92.36(6) 2_655 2_655
Ni1 Tb1 Ni1 160.086(19) . 2_655
O2 Tb1 Tb1 128.87(7) . 2_655
O7 Tb1 Tb1 126.94(8) . 2_655
O3 Tb1 Tb1 80.78(7) 2_655 2_655
O6 Tb1 Tb1 37.07(7) . 2_655
O5 Tb1 Tb1 37.56(6) . 2_655
O6 Tb1 Tb1 82.51(7) 3_665 2_655
O1 Tb1 Tb1 100.11(6) . 2_655
O4 Tb1 Tb1 143.52(6) 2_655 2_655
Ni1 Tb1 Tb1 115.873(10) . 2_655
Ni1 Tb1 Tb1 55.418(10) 2_655 2_655
O2 Tb1 Tb1 73.64(7) . 3_665
O7 Tb1 Tb1 109.53(7) . 3_665
O3 Tb1 Tb1 138.03(7) 2_655 3_665
O6 Tb1 Tb1 84.10(7) . 3_665
O5 Tb1 Tb1 37.56(6) . 3_665
O6 Tb1 Tb1 34.78(7) 3_665 3_665
O1 Tb1 Tb1 95.43(6) . 3_665
O4 Tb1 Tb1 151.90(6) 2_655 3_665
Ni1 Tb1 Tb1 56.691(10) . 3_665
Ni1 Tb1 Tb1 114.621(10) 2_655 3_665
Tb1 Tb1 Tb1 60.0 2_655 3_665
O2 Ni1 O3 89.18(11) . .
O2 Ni1 O8 89.53(11) . .
O3 Ni1 O8 171.94(11) . .
O2 Ni1 N1 88.54(12) . .
O3 Ni1 N1 91.60(12) . .
O8 Ni1 N1 96.32(13) . .
O2 Ni1 O6 81.21(11) . 3_665
O3 Ni1 O6 80.19(11) . 3_665
O8 Ni1 O6 91.75(11) . 3_665
N1 Ni1 O6 166.91(13) . 3_665
O2 Ni1 N2 173.30(13) . .
O3 Ni1 N2 94.19(12) . .
O8 Ni1 N2 87.92(13) . .
N1 Ni1 N2 85.58(14) . .
O6 Ni1 N2 105.06(13) 3_665 .
O2 Ni1 Tb1 39.08(8) . .
O3 Ni1 Tb1 95.45(8) . .
O8 Ni1 Tb1 78.61(8) . .
N1 Ni1 Tb1 126.74(10) . .
O6 Ni1 Tb1 45.09(8) 3_665 .
N2 Ni1 Tb1 145.82(10) . .
O2 Ni1 Tb1 85.47(8) . 3_665
O3 Ni1 Tb1 39.89(8) . 3_665
O8 Ni1 Tb1 132.06(8) . 3_665
N1 Ni1 Tb1 131.07(10) . 3_665
O6 Ni1 Tb1 40.36(8) 3_665 3_665
N2 Ni1 Tb1 100.83(10) . 3_665
Tb1 Ni1 Tb1 67.893(11) . 3_665
O10 Cl1 O9 109.53(16) . 3_665
O10 Cl1 O9 109.53(16) . .
O9 Cl1 O9 109.41(16) 3_665 .
O10 Cl1 O9 109.53(16) . 2_655
O9 Cl1 O9 109.41(16) 3_665 2_655
O9 Cl1 O9 109.41(16) . 2_655
C2 O1 C1 118.2(3) . .
C2 O1 Tb1 109.8(2) . .
C1 O1 Tb1 127.1(2) . .
C8 O2 Ni1 129.1(2) . .
C8 O2 Tb1 122.4(2) . .
Ni1 O2 Tb1 106.60(11) . .
C17 O3 Ni1 123.0(2) . .
C17 O3 Tb1 127.2(2) . 3_665
Ni1 O3 Tb1 105.12(11) . 3_665
C16 O4 C18 116.3(3) . .
C16 O4 Tb1 115.6(2) . 3_665
C18 O4 Tb1 128.1(2) . 3_665
Tb1 O5 Tb1 104.87(12) 2_655 .
Tb1 O5 Tb1 104.87(12) 2_655 3_665
Tb1 O5 Tb1 104.87(12) . 3_665
Ni1 O6 Tb1 103.34(11) 2_655 .
Ni1 O6 Tb1 97.11(11) 2_655 2_655
Tb1 O6 Tb1 108.15(11) . 2_655
C23 O7 Tb1 133.6(3) . .
C23 O8 Ni1 129.2(3) . .
C10 N1 C19 111.4(3) . .
C10 N1 C9 107.6(3) . .
C19 N1 C9 109.5(3) . .
C10 N1 Ni1 114.3(3) . .
C19 N1 Ni1 104.9(3) . .
C9 N1 Ni1 109.1(3) . .
C21 N2 C22 104.4(5) . .
C21 N2 C20 113.1(5) . .
C22 N2 C20 105.3(5) . .
C21 N2 Ni1 114.5(3) . .
C22 N2 Ni1 114.6(3) . .
C20 N2 Ni1 104.8(3) . .
C3 C2 O1 125.9(4) . .
C3 C2 C8 121.3(4) . .
O1 C2 C8 112.7(4) . .
C2 C3 C4 119.5(4) . .
C6 C4 C3 118.9(4) . .
C6 C4 C5 120.8(4) . .
C3 C4 C5 120.3(4) . .
C4 C6 C7 122.0(4) . .
C6 C7 C8 118.9(4) . .
C6 C7 C9 120.6(4) . .
C8 C7 C9 120.4(4) . .
O2 C8 C7 123.8(4) . .
O2 C8 C2 116.9(4) . .
C7 C8 C2 119.3(4) . .
N1 C9 C7 112.9(3) . .
N1 C10 C11 116.7(4) . .
C17 C11 C12 119.5(4) . .
C17 C11 C10 120.3(4) . .
C12 C11 C10 120.0(4) . .
C13 C12 C11 122.0(4) . .
C12 C13 C15 118.2(4) . .
C12 C13 C14 120.7(4) . .
C15 C13 C14 121.1(4) . .
C16 C15 C13 120.3(4) . .
O4 C16 C15 124.9(4) . .
O4 C16 C17 113.8(4) . .
C15 C16 C17 121.3(4) . .
O3 C17 C11 122.7(4) . .
O3 C17 C16 118.7(4) . .
C11 C17 C16 118.6(4) . .
C20 C19 N1 113.2(4) . .
N2 C20 C19 113.2(5) . .
O8 C23 O7 124.9(4) . .
O8 C23 C24 118.1(4) . .
O7 C23 C24 117.0(4) . .
C27 C24 C26 109.5(5) . .
C27 C24 C25 110.9(6) . .
C26 C24 C25 108.5(5) . .
C27 C24 C23 107.0(4) . .
C26 C24 C23 110.5(4) . .
C25 C24 C23 110.4(4) . .

loop_
_geom_bond_atom_site_label_1
_geom_bond_atom_site_label_2
_geom_bond_distance
_geom_bond_site_symmetry_2
Tb1 O2 2.243(3) .
Tb1 O7 2.299(3) .
Tb1 O3 2.299(3) 2_655
Tb1 O6 2.303(3) .
Tb1 O5 2.420(2) .
Tb1 O6 2.433(3) 3_665
Tb1 O1 2.634(3) .
Tb1 O4 2.654(3) 2_655
Tb1 Ni1 3.4090(8) .
Tb1 Ni1 3.4604(9) 2_655
Tb1 Tb1 3.8361(8) 2_655
Tb1 Tb1 3.8362(8) 3_665
Ni1 O2 2.006(3) .
Ni1 O3 2.055(3) .
Ni1 O8 2.087(3) .
Ni1 N1 2.104(4) .
Ni1 O6 2.105(3) 3_665
Ni1 N2 2.160(4) .
Ni1 Tb1 3.4604(9) 3_665
Cl1 O10 1.426(6) .
Cl1 O9 1.441(4) 3_665
Cl1 O9 1.441(4) .
Cl1 O9 1.441(4) 2_655
O1 C2 1.388(5) .
O1 C1 1.432(5) .
O2 C8 1.339(5) .
O3 C17 1.351(5) .
O3 Tb1 2.299(3) 3_665
O4 C16 1.378(5) .
O4 C18 1.434(5) .
O4 Tb1 2.654(3) 3_665
O5 Tb1 2.420(2) 2_655
O5 Tb1 2.420(2) 3_665
O6 Ni1 2.105(3) 2_655
O6 Tb1 2.433(3) 2_655
O7 C23 1.267(5) .
O8 C23 1.256(5) .
N1 C10 1.486(6) .
N1 C19 1.488(6) .
N1 C9 1.495(5) .
N2 C21 1.436(7) .
N2 C22 1.468(7) .
N2 C20 1.475(7) .
C2 C3 1.378(6) .
C2 C8 1.403(6) .
C3 C4 1.395(7) .
C4 C6 1.388(7) .
C4 C5 1.516(6) .
C6 C7 1.388(6) .
C7 C8 1.388(6) .
C7 C9 1.512(6) .
C10 C11 1.509(6) .
C11 C17 1.387(6) .
C11 C12 1.398(6) .
C12 C13 1.382(7) .
C13 C15 1.393(6) .
C13 C14 1.501(6) .
C15 C16 1.386(6) .
C16 C17 1.397(6) .
C19 C20 1.486(8) .
C23 C24 1.539(6) .
C24 C27 1.506(9) .
C24 C26 1.514(7) .
C24 C25 1.538(9) .

loop_
_platon_squeeze_void_nr
_platon_squeeze_void_average_x
_platon_squeeze_void_average_y
_platon_squeeze_void_average_z
_platon_squeeze_void_volume
_platon_squeeze_void_count_electrons
_platon_squeeze_void_content
1 0.000 0.000 -0.013 3983 518 ' '
